data_7029197
loop_
_publ_author_name
'Jia, Hongliang'
'Li, Yanlin'
'Xiong, Zhifang'
'Wang, Chengjie'
'Li, Gang'

_publ_section_title
;
 Five metal-organic frameworks from 3,4-dimethylphenyl substituted
 imidazole dicarboxylate: syntheses, structures and properties.
;
_journal_issue 9
_journal_name_full 'Dalton transactions (Cambridge, England : 2003)'
_journal_page_first 3704
_journal_page_last 3715
_journal_paper_doi 10.1039/c3dt52910j
_journal_volume 43
_journal_year 2014
_chemical_formula_moiety '2(C50 H36 N8 O8 Zn2), H2 O '
_chemical_formula_sum 'C100 H74 N16 O17 Zn4'
_chemical_formula_weight 2033.23
_chemical_name_systematic
;
 ?
;
_space_group_IT_number 61
_symmetry_cell_setting orthorhombic
_symmetry_space_group_name_Hall '-P 2ac 2ab'
_symmetry_space_group_name_H-M 'P b c a'
_atom_sites_solution_hydrogens geom
_atom_sites_solution_primary direct
_atom_sites_solution_secondary difmap
_audit_creation_method SHELXL-97
_cell_angle_alpha 90.00
_cell_angle_beta 90.00
_cell_angle_gamma 90.00
_cell_formula_units_Z 4
_cell_length_a 18.737(2)
_cell_length_b 20.667(3)
_cell_length_c 23.441(3)
_cell_measurement_reflns_used 3264
_cell_measurement_temperature 298(2)
_cell_measurement_theta_max 22.245
_cell_measurement_theta_min 2.544
_cell_volume 9077(2)
_computing_cell_refinement 'SAINT (Bruker, 2007)'
_computing_data_collection 'APEX2 (Bruker, 2007)'
_computing_data_reduction 'SAINT (Bruker, 2007)'
_computing_molecular_graphics 'DIAMOND (Brandenburg & Berndt, 1999)'
_computing_publication_material 'SHELXL97 (Sheldrick, 2008)'
_computing_structure_refinement 'SHELXL97 (Sheldrick, 2008)'
_computing_structure_solution 'SHELXS97 (Sheldrick, 2008)'
_diffrn_ambient_temperature 298(2)
_diffrn_measured_fraction_theta_full 0.992
_diffrn_measured_fraction_theta_max 0.992
_diffrn_measurement_device_type 'Bruker APEXII CCD area-detector'
_diffrn_measurement_method '\f and \w'
_diffrn_radiation_monochromator graphite
_diffrn_radiation_source 'fine-focus sealed tube'
_diffrn_radiation_type MoK\a
_diffrn_radiation_wavelength 0.71073
_diffrn_reflns_av_R_equivalents 0.1954
_diffrn_reflns_av_sigmaI/netI 0.1452
_diffrn_reflns_limit_h_max 19
_diffrn_reflns_limit_h_min -22
_diffrn_reflns_limit_k_max 24
_diffrn_reflns_limit_k_min -24
_diffrn_reflns_limit_l_max 27
_diffrn_reflns_limit_l_min -26
_diffrn_reflns_number 44063
_diffrn_reflns_theta_full 25.00
_diffrn_reflns_theta_max 25.00
_diffrn_reflns_theta_min 1.70
_exptl_absorpt_coefficient_mu 1.124
_exptl_absorpt_correction_T_max 0.8959
_exptl_absorpt_correction_T_min 0.7292
_exptl_absorpt_correction_type multi-scan
_exptl_absorpt_process_details '(SADABS; Sheldrick, 2008)'
_exptl_crystal_colour colourless
_exptl_crystal_density_diffrn 1.488
_exptl_crystal_density_method 'not measured'
_exptl_crystal_description block
_exptl_crystal_F_000 4168
_exptl_crystal_size_max 0.30
_exptl_crystal_size_mid 0.20
_exptl_crystal_size_min 0.10
_refine_diff_density_max 0.788
_refine_diff_density_min -2.255
_refine_diff_density_rms 0.127
_refine_ls_extinction_method none
_refine_ls_goodness_of_fit_ref 1.103
_refine_ls_hydrogen_treatment constr
_refine_ls_matrix_type full
_refine_ls_number_parameters 625
_refine_ls_number_reflns 7931
_refine_ls_number_restraints 0
_refine_ls_restrained_S_all 1.103
_refine_ls_R_factor_all 0.1901
_refine_ls_R_factor_gt 0.0828
_refine_ls_shift/su_max 0.001
_refine_ls_shift/su_mean 0.000
_refine_ls_structure_factor_coef Fsqd
_refine_ls_weighting_details 'calc w=1/[\s^2^(Fo^2^)+(0.0103P)^2^+61.8948P] where P=(Fo^2^+2Fc^2^)/3'
_refine_ls_weighting_scheme calc
_refine_ls_wR_factor_gt 0.1536
_refine_ls_wR_factor_ref 0.1990
_reflns_number_gt 3638
_reflns_number_total 7931
_reflns_threshold_expression I>2sigma(I)
_cod_data_source_file c3dt52910j.txt
_cod_data_source_block a
_cod_original_sg_symbol_H-M 'P b c a '
_cod_database_code 7029197

loop_
_symmetry_equiv_pos_as_xyz
'x, y, z'
'-x+1/2, -y, z+1/2'
'x+1/2, -y+1/2, -z'
'-x, y+1/2, -z+1/2'
'-x, -y, -z'
'x-1/2, y, -z-1/2'
'-x-1/2, y-1/2, z'
'x, -y-1/2, z-1/2'

loop_
_atom_site_label
_atom_site_type_symbol
_atom_site_fract_x
_atom_site_fract_y
_atom_site_fract_z
_atom_site_U_iso_or_equiv
_atom_site_adp_type
_atom_site_occupancy
_atom_site_symmetry_multiplicity
_atom_site_calc_flag
_atom_site_refinement_flags
Zn1 Zn 0.59834(6) 0.84542(5) 0.62269(4) 0.0353(3) Uani 1 1 d .
Zn2 Zn 0.54219(6) 1.12665(5) 0.71339(5) 0.0371(3) Uani 1 1 d .
N1 N 0.5710(4) 1.1649(4) 0.6318(3) 0.038(2) Uani 1 1 d .
N2 N 0.6552(4) 1.1487(4) 0.7233(3) 0.0366(19) Uani 1 1 d .
N3 N 0.5459(4) 1.0334(4) 0.6754(3) 0.0371(19) Uani 1 1 d .
N4 N 0.5566(4) 0.9342(4) 0.6362(3) 0.0322(18) Uani 1 1 d .
N5 N 0.6774(4) 0.8660(4) 0.5550(4) 0.047(2) Uani 1 1 d .
N6 N 0.7007(4) 0.8362(4) 0.6648(4) 0.043(2) Uani 1 1 d .
N7 N 0.5455(4) 0.7759(3) 0.6742(3) 0.0305(17) Uani 1 1 d .
N8 N 0.4976(4) 0.6996(4) 0.7315(3) 0.0293(18) Uani 1 1 d .
O1 O 0.4329(3) 1.1106(3) 0.6901(3) 0.0466(18) Uani 1 1 d .
O2 O 0.3580(3) 1.0387(3) 0.6516(3) 0.056(2) Uani 1 1 d .
O3 O 0.3639(4) 0.9241(4) 0.6167(4) 0.069(2) Uani 1 1 d .
H3A H 0.3613 0.9605 0.6304 0.103 Uiso 1 1 calc R
O4 O 0.4464(4) 0.8512(3) 0.6006(3) 0.056(2) Uani 1 1 d .
O5 O 0.5690(3) 0.7764(3) 0.5603(2) 0.0391(16) Uani 1 1 d .
O6 O 0.5109(4) 0.6832(3) 0.5483(3) 0.0522(19) Uani 1 1 d .
O7 O 0.4574(4) 0.5987(3) 0.6100(3) 0.0538(19) Uani 1 1 d .
H7A H 0.4725 0.6277 0.5893 0.081 Uiso 1 1 calc R
O8 O 0.4472(3) 0.5791(3) 0.7028(3) 0.0430(17) Uani 1 1 d .
C1 C 0.4178(5) 1.0565(5) 0.6682(4) 0.044(3) Uani 1 1 d .
C2 C 0.4796(5) 1.0115(5) 0.6609(4) 0.034(2) Uani 1 1 d .
C3 C 0.4855(5) 0.9509(4) 0.6378(4) 0.035(2) Uani 1 1 d .
C4 C 0.4300(5) 0.9053(5) 0.6164(4) 0.044(3) Uani 1 1 d .
C5 C 0.5903(5) 0.9850(5) 0.6593(4) 0.035(2) Uani 1 1 d .
C6 C 0.6684(5) 0.9919(4) 0.6624(5) 0.041(3) Uani 1 1 d .
C7 C 0.7076(6) 1.0040(5) 0.6133(6) 0.061(3) Uani 1 1 d .
H7 H 0.6841 1.0081 0.5785 0.073 Uiso 1 1 calc R
C8 C 0.7833(5) 1.0104(4) 0.6156(5) 0.042(3) Uani 1 1 d .
C9 C 0.8143(5) 1.0027(5) 0.6676(5) 0.042(3) Uani 1 1 d .
C10 C 0.7783(5) 0.9924(4) 0.7147(5) 0.042(2) Uani 1 1 d .
H10 H 0.8025 0.9887 0.7492 0.051 Uiso 1 1 calc R
C11 C 0.7041(5) 0.9869(5) 0.7137(6) 0.060(3) Uani 1 1 d .
H11 H 0.6789 0.9798 0.7474 0.072 Uiso 1 1 calc R
C12 C 0.8233(5) 1.0228(4) 0.5619(4) 0.042(3) Uani 1 1 d .
H12C H 0.8486 0.9843 0.5509 0.063 Uiso 1 1 calc R
H12A H 0.8567 1.0573 0.5679 0.063 Uiso 1 1 calc R
H12B H 0.7905 1.0347 0.5323 0.063 Uiso 1 1 calc R
C13 C 0.8963(5) 1.0083(4) 0.6752(4) 0.042(2) Uani 1 1 d .
H13B H 0.9141 0.9702 0.6939 0.063 Uiso 1 1 calc R
H13C H 0.9071 1.0457 0.6980 0.063 Uiso 1 1 calc R
H13A H 0.9185 1.0126 0.6385 0.063 Uiso 1 1 calc R
C14 C 0.5299(5) 1.1701(5) 0.5865(4) 0.047(3) Uani 1 1 d .
H14 H 0.4807 1.1682 0.5914 0.056 Uiso 1 1 calc R
C15 C 0.5564(6) 1.1784(5) 0.5315(5) 0.050(3) Uani 1 1 d .
H15 H 0.5254 1.1807 0.5006 0.060 Uiso 1 1 calc R
C16 C 0.6258(6) 1.1830(5) 0.5234(5) 0.050(3) Uani 1 1 d .
H16 H 0.6435 1.1887 0.4867 0.060 Uiso 1 1 calc R
C17 C 0.6730(6) 1.1792(5) 0.5695(5) 0.050(3) Uani 1 1 d .
C18 C 0.6430(6) 1.1691(5) 0.6238(5) 0.050(3) Uani 1 1 d .
C19 C 0.7495(6) 1.1850(5) 0.5659(5) 0.050(3) Uani 1 1 d .
H19 H 0.7707 1.1922 0.5307 0.060 Uiso 1 1 calc R
C20 C 0.7907(6) 1.1800(5) 0.6126(5) 0.050(3) Uani 1 1 d .
H20 H 0.8398 1.1843 0.6087 0.060 Uiso 1 1 calc R
C21 C 0.7622(6) 1.1686(5) 0.6669(5) 0.050(3) Uani 1 1 d .
C22 C 0.6871(6) 1.1622(5) 0.6737(5) 0.050(3) Uani 1 1 d .
C23 C 0.8019(6) 1.1624(5) 0.7178(5) 0.050(3) Uani 1 1 d .
H23 H 0.8513 1.1664 0.7166 0.060 Uiso 1 1 calc R
C24 C 0.7701(5) 1.1510(5) 0.7677(5) 0.050(3) Uani 1 1 d .
H24 H 0.7970 1.1487 0.8009 0.060 Uiso 1 1 calc R
C25 C 0.6971(5) 1.1426(5) 0.7696(4) 0.045(3) Uani 1 1 d .
H25 H 0.6760 1.1322 0.8043 0.054 Uiso 1 1 calc R
C26 C 0.7115(5) 0.8265(5) 0.7201(5) 0.048(3) Uani 1 1 d .
H26 H 0.6721 0.8253 0.7443 0.058 Uiso 1 1 calc R
C27 C 0.7795(6) 0.8180(5) 0.7438(5) 0.056(3) Uani 1 1 d .
H27 H 0.7851 0.8111 0.7828 0.067 Uiso 1 1 calc R
C28 C 0.8364(6) 0.8202(5) 0.7090(5) 0.056(3) Uani 1 1 d .
H28 H 0.8818 0.8142 0.7241 0.067 Uiso 1 1 calc R
C29 C 0.8290(6) 0.8313(5) 0.6505(5) 0.056(3) Uani 1 1 d .
C30 C 0.7581(6) 0.8405(5) 0.6308(5) 0.056(3) Uani 1 1 d .
C31 C 0.7462(5) 0.8542(5) 0.5725(4) 0.043(3) Uani 1 1 d .
C32 C 0.8035(6) 0.8590(5) 0.5337(5) 0.056(3) Uani 1 1 d .
C33 C 0.8747(6) 0.8480(5) 0.5557(5) 0.056(3) Uani 1 1 d .
H33 H 0.9132 0.8492 0.5308 0.067 Uiso 1 1 calc R
C34 C 0.8866(6) 0.8360(5) 0.6114(5) 0.056(3) Uani 1 1 d .
H34 H 0.9331 0.8307 0.6244 0.067 Uiso 1 1 calc R
C35 C 0.7885(6) 0.8744(5) 0.4778(5) 0.056(3) Uani 1 1 d .
H35 H 0.8254 0.8769 0.4513 0.067 Uiso 1 1 calc R
C36 C 0.7209(6) 0.8856(5) 0.4614(5) 0.056(3) Uani 1 1 d .
H36 H 0.7109 0.8967 0.4238 0.067 Uiso 1 1 calc R
C37 C 0.6657(6) 0.8805(6) 0.5012(5) 0.057(3) Uani 1 1 d .
H37 H 0.6191 0.8877 0.4893 0.069 Uiso 1 1 calc R
C38 C 0.5350(5) 0.7281(5) 0.5793(4) 0.037(2) Uani 1 1 d .
C39 C 0.5223(5) 0.7261(5) 0.6410(4) 0.034(2) Uani 1 1 d .
C40 C 0.4938(4) 0.6796(4) 0.6756(4) 0.032(2) Uani 1 1 d .
C41 C 0.4645(5) 0.6157(5) 0.6636(4) 0.041(3) Uani 1 1 d .
C42 C 0.5288(5) 0.7582(4) 0.7286(4) 0.035(2) Uani 1 1 d .
C43 C 0.5449(5) 0.8006(4) 0.7778(4) 0.029(2) Uani 1 1 d .
C44 C 0.5751(5) 0.7740(5) 0.8260(4) 0.038(2) Uani 1 1 d .
H44 H 0.5806 0.7294 0.8283 0.045 Uiso 1 1 calc R
C45 C 0.5978(5) 0.8130(5) 0.8719(4) 0.043(2) Uani 1 1 d .
C46 C 0.5880(6) 0.8803(6) 0.8666(5) 0.058(3) Uani 1 1 d .
C47 C 0.5577(5) 0.9060(5) 0.8187(4) 0.043(3) Uani 1 1 d .
H47 H 0.5517 0.9506 0.8160 0.052 Uiso 1 1 calc R
C48 C 0.5361(5) 0.8671(5) 0.7747(4) 0.037(2) Uani 1 1 d .
H48 H 0.5153 0.8854 0.7425 0.045 Uiso 1 1 calc R
C49 C 0.6113(6) 0.9252(5) 0.9163(4) 0.058(3) Uani 1 1 d .
H49B H 0.5977 0.9689 0.9079 0.087 Uiso 1 1 calc R
H49C H 0.6622 0.9229 0.9208 0.087 Uiso 1 1 calc R
H49A H 0.5886 0.9115 0.9510 0.087 Uiso 1 1 calc R
C50 C 0.6345(4) 0.7831(5) 0.9224(3) 0.047(3) Uani 1 1 d .
H50B H 0.6098 0.7952 0.9567 0.070 Uiso 1 1 calc R
H50A H 0.6829 0.7982 0.9242 0.070 Uiso 1 1 calc R
H50C H 0.6341 0.7369 0.9186 0.070 Uiso 1 1 calc R
O1W O 0.8295(4) 0.7572(6) 0.8786(4) 0.057(4) Uani 0.50 1 d PR
H1A H 0.8639 0.7813 0.8906 0.085 Uiso 1 1 d R

loop_
_atom_site_aniso_label
_atom_site_aniso_U_11
_atom_site_aniso_U_22
_atom_site_aniso_U_33
_atom_site_aniso_U_23
_atom_site_aniso_U_13
_atom_site_aniso_U_12
Zn1 0.0335(6) 0.0351(6) 0.0373(6) -0.0021(5) 0.0010(5) 0.0019(5)
Zn2 0.0308(6) 0.0371(6) 0.0434(7) -0.0043(6) 0.0028(5) 0.0002(5)
N1 0.032(4) 0.043(5) 0.040(5) -0.001(4) -0.007(4) 0.005(4)
N2 0.030(4) 0.040(5) 0.040(5) 0.002(4) -0.009(4) 0.003(4)
N3 0.028(4) 0.035(5) 0.049(5) -0.001(4) 0.001(4) -0.002(4)
N4 0.028(4) 0.033(5) 0.035(5) -0.003(4) 0.001(3) 0.004(4)
N5 0.041(5) 0.048(6) 0.052(6) -0.009(5) 0.005(4) 0.003(4)
N6 0.039(5) 0.037(5) 0.052(6) 0.001(4) 0.003(4) -0.004(4)
N7 0.032(4) 0.028(4) 0.032(4) 0.000(4) -0.005(4) 0.001(3)
N8 0.023(4) 0.035(5) 0.029(5) -0.002(4) 0.001(3) -0.001(3)
O1 0.030(4) 0.037(4) 0.073(5) -0.020(4) 0.003(3) 0.004(3)
O2 0.024(4) 0.059(5) 0.087(6) -0.021(4) -0.005(4) 0.005(3)
O3 0.034(4) 0.062(6) 0.109(7) -0.035(5) -0.017(4) 0.008(4)
O4 0.056(5) 0.039(4) 0.075(5) -0.022(4) -0.023(4) 0.008(4)
O5 0.046(4) 0.043(4) 0.029(4) -0.005(3) 0.000(3) 0.001(3)
O6 0.062(5) 0.058(5) 0.036(4) -0.012(4) -0.008(4) -0.010(4)
O7 0.066(5) 0.046(5) 0.050(5) -0.010(4) 0.000(4) -0.014(4)
O8 0.047(4) 0.040(4) 0.043(4) 0.002(3) 0.012(3) 0.000(3)
C1 0.023(6) 0.056(8) 0.053(7) -0.005(6) 0.010(5) 0.005(5)
C2 0.031(6) 0.039(6) 0.033(6) -0.001(5) 0.005(4) 0.002(4)
C3 0.038(6) 0.027(6) 0.042(6) -0.003(5) -0.001(4) 0.000(4)
C4 0.041(6) 0.049(7) 0.041(6) -0.004(5) -0.018(5) 0.003(5)
C5 0.030(5) 0.038(6) 0.038(6) -0.001(5) 0.000(5) -0.001(5)
C6 0.031(6) 0.025(6) 0.069(8) -0.001(5) -0.004(6) 0.001(4)
C7 0.046(7) 0.028(6) 0.109(10) -0.009(6) 0.007(7) 0.002(5)
C8 0.033(6) 0.032(6) 0.062(7) -0.002(5) 0.003(5) 0.001(4)
C9 0.033(6) 0.032(6) 0.062(7) -0.002(5) 0.003(6) 0.001(5)
C10 0.033(6) 0.032(6) 0.062(7) -0.002(5) 0.003(5) 0.001(4)
C11 0.041(7) 0.046(7) 0.092(9) -0.015(7) -0.014(7) 0.005(5)
C12 0.033(6) 0.032(6) 0.062(7) -0.002(5) 0.003(5) 0.001(4)
C13 0.033(6) 0.032(6) 0.062(7) -0.002(5) 0.003(5) 0.001(4)
C14 0.043(6) 0.058(8) 0.040(6) 0.001(5) -0.002(5) 0.006(5)
C15 0.048(7) 0.043(7) 0.058(7) -0.003(5) 0.001(6) -0.002(5)
C16 0.048(7) 0.043(7) 0.058(7) -0.003(6) 0.001(6) -0.002(5)
C17 0.048(7) 0.043(7) 0.058(7) -0.003(6) 0.001(6) -0.002(5)
C18 0.048(7) 0.043(7) 0.058(7) -0.003(6) 0.001(6) -0.002(5)
C19 0.048(7) 0.043(7) 0.058(7) -0.003(6) 0.001(6) -0.002(5)
C20 0.048(7) 0.043(7) 0.058(7) -0.003(6) 0.001(6) -0.002(5)
C21 0.048(7) 0.043(7) 0.058(7) -0.003(6) 0.001(6) -0.002(5)
C22 0.048(7) 0.043(7) 0.058(7) -0.003(6) 0.001(6) -0.002(5)
C23 0.048(6) 0.043(7) 0.058(7) -0.003(6) 0.001(6) -0.002(5)
C24 0.048(7) 0.043(7) 0.058(7) -0.003(6) 0.001(6) -0.002(5)
C25 0.036(6) 0.048(7) 0.052(7) 0.013(5) -0.002(5) -0.010(5)
C26 0.040(6) 0.045(7) 0.059(7) 0.001(6) 0.015(6) 0.002(5)
C27 0.047(7) 0.056(8) 0.066(8) -0.004(6) 0.006(6) -0.007(6)
C28 0.047(7) 0.056(8) 0.066(8) -0.004(6) 0.006(6) -0.007(5)
C29 0.047(7) 0.056(8) 0.066(8) -0.004(6) 0.006(6) -0.007(6)
C30 0.047(7) 0.056(8) 0.066(8) -0.004(6) 0.006(6) -0.007(6)
C31 0.032(6) 0.042(7) 0.054(7) -0.014(5) 0.012(5) -0.005(5)
C32 0.047(7) 0.056(8) 0.066(8) -0.004(6) 0.006(6) -0.007(6)
C33 0.047(7) 0.056(8) 0.066(8) -0.004(7) 0.006(6) -0.007(6)
C34 0.047(7) 0.056(8) 0.066(8) -0.004(6) 0.006(6) -0.007(6)
C35 0.047(7) 0.056(8) 0.066(8) -0.004(6) 0.006(6) -0.007(6)
C36 0.047(7) 0.056(8) 0.066(8) -0.004(6) 0.006(6) -0.007(6)
C37 0.043(7) 0.078(9) 0.051(7) -0.011(6) -0.006(6) -0.012(6)
C38 0.037(6) 0.035(6) 0.038(6) -0.004(5) -0.005(5) 0.000(5)
C39 0.031(5) 0.035(6) 0.036(6) 0.000(5) -0.005(4) 0.005(4)
C40 0.025(5) 0.026(5) 0.046(6) -0.002(5) -0.006(4) 0.002(4)
C41 0.028(5) 0.045(7) 0.050(7) -0.019(6) 0.013(5) 0.001(5)
C42 0.028(5) 0.034(6) 0.045(6) 0.006(5) 0.002(4) 0.000(4)
C43 0.028(5) 0.029(5) 0.031(5) -0.001(4) 0.002(4) -0.007(4)
C44 0.034(6) 0.036(6) 0.043(6) 0.002(5) 0.001(5) -0.004(4)
C45 0.050(6) 0.050(7) 0.029(5) 0.003(5) -0.004(5) -0.002(5)
C46 0.064(8) 0.057(8) 0.053(7) -0.016(6) 0.001(6) -0.015(6)
C47 0.052(7) 0.039(6) 0.039(6) -0.004(5) 0.003(5) 0.005(5)
C48 0.029(5) 0.047(6) 0.035(5) -0.004(5) 0.004(4) 0.005(5)
C49 0.063(8) 0.058(8) 0.054(7) -0.011(6) 0.001(6) -0.018(6)
C50 0.053(7) 0.054(7) 0.034(6) 0.002(5) -0.003(5) 0.002(5)
O1W 0.047(8) 0.057(10) 0.066(10) -0.004(8) 0.005(8) -0.007(7)

loop_
_atom_type_symbol
_atom_type_description
_atom_type_scat_dispersion_real
_atom_type_scat_dispersion_imag
_atom_type_scat_source
C C 0.0033 0.0016 'International Tables Vol C Tables 4.2.6.8 and 6.1.1.4'
H H 0.0000 0.0000 'International Tables Vol C Tables 4.2.6.8 and 6.1.1.4'
N N 0.0061 0.0033 'International Tables Vol C Tables 4.2.6.8 and 6.1.1.4'
O O 0.0106 0.0060 'International Tables Vol C Tables 4.2.6.8 and 6.1.1.4'
Zn Zn 0.2839 1.4301 'International Tables Vol C Tables 4.2.6.8 and 6.1.1.4'

loop_
_geom_angle_atom_site_label_1
_geom_angle_atom_site_label_2
_geom_angle_atom_site_label_3
_geom_angle
_geom_angle_site_symmetry_1
_geom_angle_site_symmetry_3
N4 Zn1 O5 128.3(3) . .
N4 Zn1 N7 110.2(3) . .
O5 Zn1 N7 79.4(3) . .
N4 Zn1 N6 110.6(3) . .
O5 Zn1 N6 119.0(3) . .
N7 Zn1 N6 95.4(3) . .
N4 Zn1 N5 101.4(3) . .
O5 Zn1 N5 78.9(3) . .
N7 Zn1 N5 148.3(3) . .
N6 Zn1 N5 75.5(3) . .
N8 Zn2 N3 155.8(3) 4_656 .
N8 Zn2 N1 111.8(3) 4_656 .
N3 Zn2 N1 87.2(3) . .
N8 Zn2 O1 86.0(3) 4_656 .
N3 Zn2 O1 77.6(3) . .
N1 Zn2 O1 94.0(3) . .
N8 Zn2 N2 97.3(3) 4_656 .
N3 Zn2 N2 101.7(3) . .
N1 Zn2 N2 76.9(3) . .
O1 Zn2 N2 170.9(3) . .
N8 Zn2 O8 78.8(3) 4_656 4_656
N3 Zn2 O8 88.1(3) . 4_656
N1 Zn2 O8 159.8(3) . 4_656
O1 Zn2 O8 104.1(3) . 4_656
N2 Zn2 O8 84.9(3) . 4_656
C14 N1 C18 117.4(9) . .
C14 N1 Zn2 127.3(7) . .
C18 N1 Zn2 113.3(6) . .
C22 N2 C25 117.4(8) . .
C22 N2 Zn2 112.6(6) . .
C25 N2 Zn2 129.4(6) . .
C5 N3 C2 104.2(7) . .
C5 N3 Zn2 143.8(6) . .
C2 N3 Zn2 112.0(6) . .
C5 N4 C3 104.4(7) . .
C5 N4 Zn1 126.3(6) . .
C3 N4 Zn1 127.4(6) . .
C37 N5 C31 118.8(9) . .
C37 N5 Zn1 128.3(7) . .
C31 N5 Zn1 112.4(7) . .
C26 N6 C30 117.9(9) . .
C26 N6 Zn1 126.4(7) . .
C30 N6 Zn1 115.7(7) . .
C39 N7 C42 104.9(7) . .
C39 N7 Zn1 109.6(6) . .
C42 N7 Zn1 145.2(6) . .
C42 N8 C40 104.2(7) . .
C42 N8 Zn2 145.3(6) . 4_646
C40 N8 Zn2 110.4(6) . 4_646
C1 O1 Zn2 117.0(6) . .
C4 O3 H3A 109.5 . .
C38 O5 Zn1 114.8(6) . .
C41 O7 H7A 109.5 . .
C41 O8 Zn2 111.6(6) . 4_646
O2 C1 O1 126.2(9) . .
O2 C1 C2 118.6(9) . .
O1 C1 C2 115.1(8) . .
N3 C2 C3 109.1(8) . .
N3 C2 C1 118.1(8) . .
C3 C2 C1 132.6(9) . .
C2 C3 N4 108.6(8) . .
C2 C3 C4 130.9(9) . .
N4 C3 C4 120.5(8) . .
O4 C4 O3 121.2(9) . .
O4 C4 C3 120.4(9) . .
O3 C4 C3 118.4(9) . .
N4 C5 N3 113.7(8) . .
N4 C5 C6 124.4(8) . .
N3 C5 C6 121.7(8) . .
C11 C6 C7 118.8(10) . .
C11 C6 C5 121.1(10) . .
C7 C6 C5 120.1(10) . .
C6 C7 C8 120.7(12) . .
C6 C7 H7 119.6 . .
C8 C7 H7 119.6 . .
C9 C8 C7 116.6(10) . .
C9 C8 C12 124.4(9) . .
C7 C8 C12 119.0(10) . .
C10 C9 C8 123.7(9) . .
C10 C9 C13 115.1(9) . .
C8 C9 C13 121.1(9) . .
C9 C10 C11 120.8(11) . .
C9 C10 H10 119.6 . .
C11 C10 H10 119.6 . .
C6 C11 C10 119.4(11) . .
C6 C11 H11 120.3 . .
C10 C11 H11 120.3 . .
C8 C12 H12C 109.5 . .
C8 C12 H12A 109.5 . .
H12C C12 H12A 109.5 . .
C8 C12 H12B 109.5 . .
H12C C12 H12B 109.5 . .
H12A C12 H12B 109.5 . .
C9 C13 H13B 109.5 . .
C9 C13 H13C 109.5 . .
H13B C13 H13C 109.5 . .
C9 C13 H13A 109.5 . .
H13B C13 H13A 109.5 . .
H13C C13 H13A 109.5 . .
N1 C14 C15 123.4(10) . .
N1 C14 H14 118.3 . .
C15 C14 H14 118.3 . .
C16 C15 C14 119.6(11) . .
C16 C15 H15 120.2 . .
C14 C15 H15 120.2 . .
C15 C16 C17 120.6(11) . .
C15 C16 H16 119.7 . .
C17 C16 H16 119.7 . .
C16 C17 C18 117.0(10) . .
C16 C17 C19 125.5(10) . .
C18 C17 C19 117.5(10) . .
N1 C18 C17 121.9(10) . .
N1 C18 C22 116.8(9) . .
C17 C18 C22 121.3(10) . .
C20 C19 C17 121.2(10) . .
C20 C19 H19 119.4 . .
C17 C19 H19 119.4 . .
C19 C20 C21 122.3(10) . .
C19 C20 H20 118.8 . .
C21 C20 H20 118.8 . .
C20 C21 C23 125.7(10) . .
C20 C21 C22 119.7(10) . .
C23 C21 C22 114.6(10) . .
N2 C22 C21 124.0(10) . .
N2 C22 C18 118.1(9) . .
C21 C22 C18 117.9(10) . .
C24 C23 C21 121.5(10) . .
C24 C23 H23 119.2 . .
C21 C23 H23 119.2 . .
C23 C24 C25 119.6(10) . .
C23 C24 H24 120.2 . .
C25 C24 H24 120.2 . .
N2 C25 C24 122.7(9) . .
N2 C25 H25 118.6 . .
C24 C25 H25 118.6 . .
N6 C26 C27 123.1(10) . .
N6 C26 H26 118.5 . .
C27 C26 H26 118.5 . .
C28 C27 C26 118.4(11) . .
C28 C27 H27 120.8 . .
C26 C27 H27 120.8 . .
C27 C28 C29 121.5(11) . .
C27 C28 H28 119.2 . .
C29 C28 H28 119.2 . .
C28 C29 C34 124.7(11) . .
C28 C29 C30 115.8(10) . .
C34 C29 C30 119.5(11) . .
N6 C30 C31 117.5(10) . .
N6 C30 C29 123.2(10) . .
C31 C30 C29 119.3(10) . .
N5 C31 C32 120.7(10) . .
N5 C31 C30 118.1(9) . .
C32 C31 C30 121.2(10) . .
C35 C32 C31 118.3(10) . .
C35 C32 C33 124.3(10) . .
C31 C32 C33 117.4(10) . .
C34 C33 C32 121.8(10) . .
C34 C33 H33 119.1 . .
C32 C33 H33 119.1 . .
C33 C34 C29 120.9(11) . .
C33 C34 H34 119.6 . .
C29 C34 H34 119.6 . .
C36 C35 C32 120.3(11) . .
C36 C35 H35 119.9 . .
C32 C35 H35 119.9 . .
C35 C36 C37 119.5(11) . .
C35 C36 H36 120.2 . .
C37 C36 H36 120.2 . .
N5 C37 C36 122.4(10) . .
N5 C37 H37 118.8 . .
C36 C37 H37 118.8 . .
O6 C38 O5 124.0(9) . .
O6 C38 C39 119.2(9) . .
O5 C38 C39 116.8(8) . .
N7 C39 C40 108.5(8) . .
N7 C39 C38 119.3(8) . .
C40 C39 C38 132.0(9) . .
C39 C40 N8 109.6(8) . .
C39 C40 C41 132.0(9) . .
N8 C40 C41 118.4(8) . .
O8 C41 O7 121.5(9) . .
O8 C41 C40 120.6(9) . .
O7 C41 C40 117.8(9) . .
N8 C42 N7 112.8(8) . .
N8 C42 C43 125.7(8) . .
N7 C42 C43 121.5(8) . .
C44 C43 C48 119.2(8) . .
C44 C43 C42 119.1(8) . .
C48 C43 C42 121.5(8) . .
C43 C44 C45 121.4(9) . .
C43 C44 H44 119.3 . .
C45 C44 H44 119.3 . .
C46 C45 C44 117.3(9) . .
C46 C45 C50 122.3(9) . .
C44 C45 C50 120.3(9) . .
C47 C46 C45 120.7(10) . .
C47 C46 C49 120.1(10) . .
C45 C46 C49 119.3(10) . .
C46 C47 C48 120.9(10) . .
C46 C47 H47 119.5 . .
C48 C47 H47 119.5 . .
C47 C48 C43 120.5(9) . .
C47 C48 H48 119.7 . .
C43 C48 H48 119.7 . .
C46 C49 H49B 109.5 . .
C46 C49 H49C 109.5 . .
H49B C49 H49C 109.5 . .
C46 C49 H49A 109.5 . .
H49B C49 H49A 109.5 . .
H49C C49 H49A 109.5 . .
C45 C50 H50B 109.5 . .
C45 C50 H50A 109.5 . .
H50B C50 H50A 109.5 . .
C45 C50 H50C 109.5 . .
H50B C50 H50C 109.5 . .
H50A C50 H50C 109.5 . .

loop_
_geom_bond_atom_site_label_1
_geom_bond_atom_site_label_2
_geom_bond_distance
_geom_bond_site_symmetry_2
Zn1 N4 2.020(7) .
Zn1 O5 2.115(6) .
Zn1 N7 2.122(7) .
Zn1 N6 2.165(8) .
Zn1 N5 2.212(8) .
Zn2 N8 2.121(7) 4_656
Zn2 N3 2.124(8) .
Zn2 N1 2.138(8) .
Zn2 O1 2.146(6) .
Zn2 N2 2.179(7) .
Zn2 O8 2.206(6) 4_656
N1 C14 1.317(11) .
N1 C18 1.365(12) .
N2 C22 1.338(12) .
N2 C25 1.344(11) .
N3 C5 1.355(11) .
N3 C2 1.366(11) .
N4 C5 1.341(11) .
N4 C3 1.376(11) .
N5 C37 1.314(12) .
N5 C31 1.374(12) .
N6 C26 1.329(12) .
N6 C30 1.341(12) .
N7 C39 1.362(10) .
N7 C42 1.363(11) .
N8 C42 1.347(11) .
N8 C40 1.375(10) .
N8 Zn2 2.121(7) 4_646
O1 C1 1.262(11) .
O2 C1 1.243(11) .
O3 C4 1.297(11) .
O3 H3A 0.8200 .
O4 C4 1.219(11) .
O5 C38 1.265(10) .
O6 C38 1.262(10) .
O7 C41 1.311(11) .
O7 H7A 0.8200 .
O8 C41 1.234(11) .
O8 Zn2 2.206(6) 4_646
C1 C2 1.494(12) .
C2 C3 1.369(12) .
C3 C4 1.491(13) .
C5 C6 1.471(12) .
C6 C11 1.381(14) .
C6 C7 1.388(14) .
C7 C8 1.427(14) .
C7 H7 0.9300 .
C8 C9 1.359(13) .
C8 C12 1.486(13) .
C9 C10 1.311(13) .
C9 C13 1.552(12) .
C10 C11 1.396(13) .
C10 H10 0.9300 .
C11 H11 0.9300 .
C12 H12C 0.9600 .
C12 H12A 0.9600 .
C12 H12B 0.9600 .
C13 H13B 0.9600 .
C13 H13C 0.9600 .
C13 H13A 0.9600 .
C14 C15 1.392(13) .
C14 H14 0.9300 .
C15 C16 1.316(13) .
C15 H15 0.9300 .
C16 C17 1.398(14) .
C16 H16 0.9300 .
C17 C18 1.408(14) .
C17 C19 1.440(14) .
C18 C22 1.439(14) .
C19 C20 1.343(13) .
C19 H19 0.9300 .
C20 C21 1.399(13) .
C20 H20 0.9300 .
C21 C23 1.413(13) .
C21 C22 1.422(13) .
C23 C24 1.332(13) .
C23 H23 0.9300 .
C24 C25 1.380(13) .
C24 H24 0.9300 .
C25 H25 0.9300 .
C26 C27 1.400(14) .
C26 H26 0.9300 .
C27 C28 1.345(13) .
C27 H27 0.9300 .
C28 C29 1.396(14) .
C28 H28 0.9300 .
C29 C34 1.419(14) .
C29 C30 1.420(14) .
C30 C31 1.414(14) .
C31 C32 1.410(13) .
C32 C35 1.376(14) .
C32 C33 1.448(14) .
C33 C34 1.347(14) .
C33 H33 0.9300 .
C34 H34 0.9300 .
C35 C36 1.345(14) .
C35 H35 0.9300 .
C36 C37 1.397(14) .
C36 H36 0.9300 .
C37 H37 0.9300 .
C38 C39 1.467(13) .
C39 C40 1.365(12) .
C40 C41 1.459(12) .
C42 C43 1.479(12) .
C43 C44 1.377(12) .
C43 C48 1.386(12) .
C44 C45 1.410(12) .
C44 H44 0.9300 .
C45 C46 1.407(14) .
C45 C50 1.503(11) .
C46 C47 1.366(13) .
C46 C49 1.552(13) .
C47 C48 1.370(12) .
C47 H47 0.9300 .
C48 H48 0.9300 .
C49 H49B 0.9600 .
C49 H49C 0.9600 .
C49 H49A 0.9600 .
C50 H50B 0.9600 .
C50 H50A 0.9600 .
C50 H50C 0.9600 .
O1W H1A 0.8631 .

loop_
_geom_hbond_atom_site_label_D
_geom_hbond_atom_site_label_H
_geom_hbond_atom_site_label_A
_geom_hbond_distance_DH
_geom_hbond_distance_HA
_geom_hbond_distance_DA
_geom_hbond_angle_DHA
O3 H3A O2 0.82 1.69 2.509(10) 173.9
O7 H7A O6 0.82 1.66 2.479(10) 174.5
